data_2014525
loop_
_publ_author_name
Vasu
'Nirmala, K. A.'
'Chopra, Deepak'
'Mohan, S.'
'Saravanan, J.'

_publ_section_title
;2-[(<i>E</i>)-(4-Chlorophenyl)methyleneamino]-<i>N</i>-(<i>X</i>-methylphenyl)-4,5,6,7-tetrahydro-1-benzothiophene-3-carboxamide,
 where <i>X</i> = 2 and 3
;
_journal_issue 11
_journal_name_full 'Acta Crystallographica Section C'
_journal_page_first o786
_journal_page_last o788
_journal_paper_doi 10.1107/S0108270104021092
_journal_volume 60
_journal_year 2004
_chemical_formula_iupac 'C23 H21 Cl N2 O S'
_chemical_formula_moiety 'C23 H21 Cl N2 O S'
_chemical_formula_sum 'C23 H21 Cl N2 O S'
_chemical_formula_weight 408.93
_chemical_name_systematic
;
2-[(1E)-(4-Chlorophenyl)methyleneamino]-N-(3-methylphenyl)-4,5,6,7-
tetrahydro-1-benzothiophene-3-carboxamide
;
_space_group_IT_number 61
_symmetry_cell_setting orthorhombic
_symmetry_space_group_name_Hall '-P 2ac 2ab'
_symmetry_space_group_name_H-M 'P b c a'
_atom_sites_solution_hydrogens geom
_atom_sites_solution_primary direct
_atom_sites_solution_secondary difmap
_cell_angle_alpha 90.00
_cell_angle_beta 90.00
_cell_angle_gamma 90.00
_cell_formula_units_Z 8
_cell_length_a 13.785(11)
_cell_length_b 8.554(7)
_cell_length_c 34.74(3)
_cell_measurement_reflns_used 650
_cell_measurement_temperature 293(2)
_cell_measurement_theta_max 26.4
_cell_measurement_theta_min 1.6
_cell_volume 4096(6)
_computing_cell_refinement SMART
_computing_data_collection 'SMART (Bruker, 1998)'
_computing_data_reduction 'SAINT (Bruker, 1998)'
_computing_molecular_graphics 'ORTEP-3 for Windows (Farrugia, 1997) and CAMERON (Watkin et al., 1993)'
_computing_publication_material 'PLATON (Spek, 2003)'
_computing_structure_refinement 'SHELXL97 (Sheldrick, 1997)'
_computing_structure_solution 'SIR92 (Altomare et al., 1993)'
_diffrn_ambient_temperature 293(2)
_diffrn_measured_fraction_theta_full 0.983
_diffrn_measured_fraction_theta_max 0.983
_diffrn_measurement_device_type 'Bruker SMART APEX CCD area-detector'
_diffrn_measurement_method '\f and \w'
_diffrn_radiation_monochromator graphite
_diffrn_radiation_source 'fine-focus sealed tube'
_diffrn_radiation_type MoK\a
_diffrn_radiation_wavelength 0.71073
_diffrn_reflns_av_R_equivalents 0.0692
_diffrn_reflns_av_sigmaI/netI 0.0461
_diffrn_reflns_limit_h_max 15
_diffrn_reflns_limit_h_min -16
_diffrn_reflns_limit_k_max 10
_diffrn_reflns_limit_k_min -10
_diffrn_reflns_limit_l_max 42
_diffrn_reflns_limit_l_min -42
_diffrn_reflns_number 29534
_diffrn_reflns_reduction_process
;
 ?
;
_diffrn_reflns_theta_full 26.37
_diffrn_reflns_theta_max 26.37
_diffrn_reflns_theta_min 1.89
_diffrn_standards_decay_% 0
_diffrn_standards_interval_count 0
_diffrn_standards_interval_time 0
_diffrn_standards_number 0
_exptl_absorpt_coefficient_mu 0.305
_exptl_absorpt_correction_T_max 0.9557
_exptl_absorpt_correction_T_min 0.9079
_exptl_absorpt_correction_type multi-scan
_exptl_absorpt_process_details '(SADABS; Sheldrick, 1996)'
_exptl_crystal_colour yellow
_exptl_crystal_density_diffrn 1.326
_exptl_crystal_density_meas ?
_exptl_crystal_density_method 'not measured'
_exptl_crystal_description blocks
_exptl_crystal_F_000 1712
_exptl_crystal_size_max 0.30
_exptl_crystal_size_mid 0.25
_exptl_crystal_size_min 0.15
_refine_diff_density_max 0.292
_refine_diff_density_min -0.234
_refine_ls_extinction_method none
_refine_ls_goodness_of_fit_ref 1.015
_refine_ls_hydrogen_treatment mixed
_refine_ls_matrix_type full
_refine_ls_number_parameters 262
_refine_ls_number_reflns 4113
_refine_ls_number_restraints 0
_refine_ls_restrained_S_all 1.015
_refine_ls_R_factor_all 0.1156
_refine_ls_R_factor_gt 0.0597
_refine_ls_shift/su_max 0.000
_refine_ls_shift/su_mean 0.000
_refine_ls_structure_factor_coef Fsqd
_refine_ls_weighting_details 'calc w = 1/[\s^2^(Fo^2^)+(0.0454P)^2^+2.7373P] where P=(Fo^2^+2Fc^2^)/3'
_refine_ls_weighting_scheme calc
_refine_ls_wR_factor_gt 0.1155
_refine_ls_wR_factor_ref 0.1358
_reflns_number_gt 2436
_reflns_number_total 4113
_reflns_threshold_expression I>2\s(I)
_cod_data_source_file ob1203.cif
_cod_data_source_block I
_cod_depositor_comments
;
The following automatic conversions were performed:
'_symmetry_cell_setting' value 'Orthorhombic' changed to 'orthorhombic'
according to '/home/saulius/struct/CIF-dictionaries/cif_core.dic'
dictionary named 'cif_core.dic' version 2.4.1 from 2010-06-29.

Automatic conversion script
Id: cif_fix_enum 1527 2010-12-29 10:47:43Z saulius 

The following automatic conversions were performed:

'_symmetry_cell_setting' value 'Orthorhombic' changed to
'orthorhombic' according to
/home/saulius/struct/CIF-dictionaries/cif_core.dic dictionary named
'cif_core.dic' version 2.4.1 from 2010-06-29.

Automatic conversion script
Id: cif_fix_values 1715 2011-07-08 13:25:40Z adriana 

The following automatic conversions were performed:

'_exptl_crystal_density_meas' value 'not measured' was changed to '?'
- the value is perceived as not measured.

Automatic conversion script
Id: cif_fix_values 3008 2015-01-20 13:52:24Z robertas 
;
_cod_database_code 2014525
_cod_database_fobs_code 2014525

loop_
_symmetry_equiv_pos_as_xyz
x,y,z
1/2-x,-y,1/2+z
1/2+x,1/2-y,-z
-x,1/2+y,1/2-z
-x,-y,-z
1/2+x,y,1/2-z
1/2-x,1/2+y,z
x,1/2-y,1/2+z

loop_
_atom_site_label
_atom_site_fract_x
_atom_site_fract_y
_atom_site_fract_z
_atom_site_U_iso_or_equiv
_atom_site_adp_type
_atom_site_calc_flag
_atom_site_refinement_flags
_atom_site_occupancy
_atom_site_disorder_assembly
_atom_site_disorder_group
_atom_site_type_symbol
S1 0.92208(6) 0.70576(10) 0.33068(2) 0.0602(3) Uani d . 1 . . S
Cl1 0.29069(7) 0.76530(18) 0.27328(3) 0.1112(5) Uani d . 1 . . Cl
N1 0.73401(17) 0.6108(3) 0.34342(6) 0.0457(6) Uani d . 1 . . N
N2 0.72118(18) 0.4374(3) 0.41452(7) 0.0458(6) Uani d . 1 . . N
O1 0.84827(15) 0.2705(2) 0.41780(6) 0.0574(6) Uani d . 1 . . O
C1 0.8307(2) 0.6006(3) 0.35358(8) 0.0434(7) Uani d . 1 . . C
C2 0.86855(19) 0.5004(3) 0.38087(7) 0.0394(6) Uani d . 1 . . C
C3 0.9725(2) 0.5082(3) 0.38288(8) 0.0459(7) Uani d . 1 . . C
C4 1.0096(2) 0.6141(4) 0.35767(9) 0.0545(8) Uani d . 1 . . C
C5 1.0371(2) 0.4144(4) 0.40892(9) 0.0585(9) Uani d . 1 . . C
C6 1.1396(3) 0.4738(7) 0.40844(15) 0.1224(19) Uani d . 1 . . C
C7 1.1754(3) 0.5376(7) 0.37429(14) 0.1170(18) Uani d . 1 . . C
C8 1.1155(2) 0.6520(5) 0.35284(12) 0.0817(12) Uani d . 1 . . C
C9 0.7036(2) 0.7164(4) 0.32054(8) 0.0470(7) Uani d . 1 . . C
C10 0.6025(2) 0.7268(3) 0.30893(8) 0.0461(7) Uani d . 1 . . C
C11 0.5326(2) 0.6282(4) 0.32424(9) 0.0573(8) Uani d . 1 . . C
C12 0.4377(3) 0.6386(4) 0.31303(10) 0.0672(10) Uani d . 1 . . C
C13 0.4111(2) 0.7507(5) 0.28681(9) 0.0651(9) Uani d . 1 . . C
C14 0.4779(3) 0.8502(4) 0.27108(9) 0.0663(10) Uani d . 1 . . C
C15 0.5740(2) 0.8385(4) 0.28237(8) 0.0564(8) Uani d . 1 . . C
C16 0.8125(2) 0.3922(3) 0.40592(8) 0.0395(6) Uani d . 1 . . C
C17 0.6523(2) 0.3637(3) 0.43844(8) 0.0411(7) Uani d . 1 . . C
C18 0.6736(2) 0.2406(3) 0.46303(8) 0.0522(8) Uani d . 1 . . C
C19 0.6005(3) 0.1797(4) 0.48564(9) 0.0672(10) Uani d . 1 . . C
C20 0.5078(3) 0.2399(4) 0.48442(9) 0.0668(10) Uani d . 1 . . C
C21 0.4860(2) 0.3629(4) 0.46018(9) 0.0544(8) Uani d . 1 . . C
C22 0.5585(2) 0.4233(3) 0.43739(8) 0.0486(7) Uani d . 1 . . C
C23 0.3849(2) 0.4315(5) 0.45889(11) 0.0762(11) Uani d . 1 . . C
HN2 0.702(2) 0.524(4) 0.4055(9) 0.061(10) Uiso d . 1 . . H
H5A 1.0363 0.3059 0.4008 0.070 Uiso calc R 1 . . H
H5B 1.0121 0.4192 0.4350 0.070 Uiso calc R 1 . . H
H6A 1.1453 0.5528 0.4283 0.147 Uiso calc R 1 . . H
H6B 1.1817 0.3879 0.4157 0.147 Uiso calc R 1 . . H
H7A 1.1895 0.4515 0.3570 0.140 Uiso calc R 1 . . H
H7B 1.2368 0.5877 0.3802 0.140 Uiso calc R 1 . . H
H8A 1.1325 0.6491 0.3257 0.098 Uiso calc R 1 . . H
H8B 1.1282 0.7566 0.3624 0.098 Uiso calc R 1 . . H
H9 0.748(2) 0.797(3) 0.3115(7) 0.052(8) Uiso d . 1 . . H
H11 0.5505 0.5539 0.3424 0.069 Uiso calc R 1 . . H
H12 0.3917 0.5704 0.3231 0.081 Uiso calc R 1 . . H
H14 0.4591 0.9246 0.2531 0.080 Uiso calc R 1 . . H
H15 0.6198 0.9063 0.2720 0.068 Uiso calc R 1 . . H
H18 0.7361 0.1999 0.4642 0.063 Uiso calc R 1 . . H
H19 0.6141 0.0966 0.5020 0.081 Uiso calc R 1 . . H
H20 0.4597 0.1974 0.5000 0.080 Uiso calc R 1 . . H
H22 0.5444 0.5058 0.4209 0.058 Uiso calc R 1 . . H
H23A 0.3791 0.5118 0.4781 0.114 Uiso calc R 1 . . H
H23B 0.3382 0.3507 0.4639 0.114 Uiso calc R 1 . . H
H23C 0.3732 0.4754 0.4339 0.114 Uiso calc R 1 . . H

loop_
_atom_site_aniso_label
_atom_site_aniso_U_11
_atom_site_aniso_U_22
_atom_site_aniso_U_33
_atom_site_aniso_U_12
_atom_site_aniso_U_13
_atom_site_aniso_U_23
S1 0.0566(5) 0.0630(5) 0.0609(5) -0.0031(4) 0.0093(4) 0.0196(4)
Cl1 0.0551(6) 0.1986(14) 0.0798(7) 0.0124(7) -0.0116(5) 0.0233(8)
O1 0.0471(12) 0.0467(12) 0.0784(15) 0.0063(10) 0.0026(11) 0.0196(11)
N1 0.0483(15) 0.0471(14) 0.0416(13) 0.0045(12) -0.0009(11) 0.0049(12)
N2 0.0437(16) 0.0430(15) 0.0509(15) 0.0037(12) 0.0048(12) 0.0135(12)
C1 0.0431(18) 0.0435(16) 0.0436(16) 0.0017(14) 0.0026(13) 0.0024(13)
C2 0.0404(17) 0.0383(15) 0.0395(16) 0.0015(13) 0.0020(12) -0.0011(13)
C3 0.0422(18) 0.0512(17) 0.0441(17) 0.0026(14) 0.0002(14) -0.0018(14)
C4 0.0468(19) 0.060(2) 0.0564(19) -0.0050(16) 0.0057(15) 0.0036(16)
C5 0.0418(18) 0.075(2) 0.059(2) 0.0019(17) -0.0052(15) 0.0051(17)
C6 0.042(2) 0.191(5) 0.135(4) -0.009(3) -0.012(3) 0.070(4)
C7 0.043(2) 0.178(5) 0.130(4) -0.006(3) 0.001(3) 0.050(4)
C8 0.049(2) 0.103(3) 0.093(3) -0.016(2) 0.012(2) 0.015(2)
C9 0.056(2) 0.0471(17) 0.0376(16) 0.0053(16) 0.0026(14) 0.0044(14)
C10 0.0517(19) 0.0513(17) 0.0354(15) 0.0089(15) -0.0011(13) 0.0004(14)
C11 0.060(2) 0.058(2) 0.0536(19) 0.0044(17) -0.0049(17) 0.0083(16)
C12 0.062(2) 0.080(2) 0.060(2) -0.009(2) 0.0011(17) 0.0036(19)
C13 0.053(2) 0.098(3) 0.0439(18) 0.012(2) -0.0037(16) 0.0001(19)
C14 0.066(2) 0.087(3) 0.0459(18) 0.016(2) -0.0062(17) 0.0170(18)
C15 0.056(2) 0.068(2) 0.0453(17) 0.0063(17) 0.0022(15) 0.0103(16)
C16 0.0401(17) 0.0377(15) 0.0407(15) -0.0022(14) -0.0032(13) 0.0009(13)
C17 0.0450(18) 0.0399(15) 0.0383(15) -0.0037(13) 0.0007(13) 0.0006(12)
C18 0.058(2) 0.0531(18) 0.0451(17) 0.0001(16) 0.0048(15) 0.0093(15)
C19 0.081(3) 0.061(2) 0.059(2) -0.0041(19) 0.0108(19) 0.0188(17)
C20 0.067(2) 0.076(2) 0.057(2) -0.023(2) 0.0147(18) 0.0080(18)
C21 0.047(2) 0.066(2) 0.0504(18) -0.0161(16) 0.0037(15) -0.0052(17)
C22 0.050(2) 0.0479(17) 0.0480(17) -0.0068(15) -0.0013(14) 0.0051(14)
C23 0.043(2) 0.104(3) 0.082(3) -0.012(2) 0.0069(18) -0.008(2)

loop_
_atom_type_symbol
_atom_type_description
_atom_type_scat_dispersion_real
_atom_type_scat_dispersion_imag
_atom_type_scat_source
O O 0.0106 0.0060 'International Tables Vol C Tables 4.2.6.8 and 6.1.1.4'
N N 0.0061 0.0033 'International Tables Vol C Tables 4.2.6.8 and 6.1.1.4'
H H 0.0000 0.0000 'International Tables Vol C Tables 4.2.6.8 and 6.1.1.4'
C C 0.0033 0.0016 'International Tables Vol C Tables 4.2.6.8 and 6.1.1.4'

loop_
_geom_angle_atom_site_label_1
_geom_angle_atom_site_label_2
_geom_angle_atom_site_label_3
_geom_angle
_geom_angle_publ_flag
C4 S1 C1 91.28(15) ?
C16 N2 C17 129.1(3) ?
C16 N2 HN2 117(2) ?
C17 N2 HN2 114(2) ?
C9 N1 C1 121.4(3) ?
C1 C2 C3 112.4(3) ?
C1 C2 C16 126.3(3) ?
C3 C2 C16 121.3(2) ?
C4 C3 C2 112.0(3) ?
C4 C3 C5 121.4(3) ?
C2 C3 C5 126.5(3) ?
C2 C1 N1 125.4(3) ?
C2 C1 S1 111.2(2) ?
N1 C1 S1 123.3(2) ?
O1 C16 N2 123.0(3) ?
O1 C16 C2 121.1(3) ?
N2 C16 C2 115.9(2) ?
C19 C18 C17 118.8(3) ?
C19 C18 H18 120.6 ?
C17 C18 H18 120.6 ?
C18 C17 C22 119.5(3) ?
C18 C17 N2 124.0(3) ?
C22 C17 N2 116.6(2) ?
C21 C22 C17 121.5(3) yes
C21 C22 H22 119.2 ?
C17 C22 H22 119.2 ?
C15 C10 C11 118.5(3) ?
C15 C10 C9 120.0(3) ?
C11 C10 C9 121.5(3) ?
N1 C9 C10 122.1(3) ?
N1 C9 H9 119.4(17) ?
C10 C9 H9 118.4(17) ?
C12 C11 C10 121.1(3) ?
C12 C11 H11 119.5 ?
C10 C11 H11 119.5 ?
C22 C21 C20 118.6(3) yes
C22 C21 C23 120.5(3) ?
C20 C21 C23 121.0(3) ?
C3 C5 C6 111.7(3) ?
C3 C5 H5A 109.3 ?
C6 C5 H5A 109.3 ?
C3 C5 H5B 109.3 ?
C6 C5 H5B 109.3 ?
H5A C5 H5B 107.9 ?
C3 C4 C8 125.5(3) ?
C3 C4 S1 113.1(2) ?
C8 C4 S1 121.4(2) ?
C14 C15 C10 120.7(3) ?
C14 C15 H15 119.7 ?
C10 C15 H15 119.7 ?
C14 C13 C12 121.3(3) ?
C14 C13 Cl1 119.5(3) ?
C12 C13 Cl1 119.2(3) ?
C13 C14 C15 119.1(3) ?
C13 C14 H14 120.5 ?
C15 C14 H14 120.5 ?
C19 C20 C21 120.4(3) ?
C19 C20 H20 119.8 ?
C21 C20 H20 119.8 ?
C11 C12 C13 119.3(3) ?
C11 C12 H12 120.3 ?
C13 C12 H12 120.3 ?
C20 C19 C18 121.3(3) ?
C20 C19 H19 119.4 ?
C18 C19 H19 119.4 ?
C21 C23 H23A 109.5 ?
C21 C23 H23B 109.5 ?
H23A C23 H23B 109.5 ?
C21 C23 H23C 109.5 ?
H23A C23 H23C 109.5 ?
H23B C23 H23C 109.5 ?
C7 C6 C5 118.3(4) ?
C7 C6 H6A 107.7 ?
C5 C6 H6A 107.7 ?
C7 C6 H6B 107.7 ?
C5 C6 H6B 107.7 ?
H6A C6 H6B 107.1 ?
C6 C7 C8 119.2(4) ?
C6 C7 H7A 107.5 ?
C8 C7 H7A 107.5 ?
C6 C7 H7B 107.5 ?
C8 C7 H7B 107.5 ?
H7A C7 H7B 107.0 ?
C7 C8 C4 110.0(3) ?
C7 C8 H8A 109.7 ?
C4 C8 H8A 109.7 ?
C7 C8 H8B 109.7 ?
C4 C8 H8B 109.7 ?
H8A C8 H8B 108.2 ?

loop_
_geom_bond_atom_site_label_1
_geom_bond_atom_site_label_2
_geom_bond_site_symmetry_2
_geom_bond_distance
_geom_bond_publ_flag
S1 C4 . 1.717(3) ?
S1 C1 . 1.740(3) ?
Cl1 C13 . 1.729(4) ?
O1 C16 . 1.224(3) ?
N2 C16 . 1.350(4) yes
N2 C17 . 1.411(4) yes
N2 HN2 . 0.85(3) ?
N1 C9 . 1.274(3) yes
N1 C1 . 1.382(4) yes
C2 C1 . 1.380(4) ?
C2 C3 . 1.436(4) ?
C2 C16 . 1.487(4) ?
C3 C4 . 1.359(4) ?
C3 C5 . 1.501(4) ?
C18 C19 . 1.380(4) ?
C18 C17 . 1.388(4) ?
C18 H18 . 0.9300 ?
C17 C22 . 1.390(4) ?
C22 C21 . 1.376(4) ?
C22 H22 . 0.9300 ?
C10 C15 . 1.385(4) ?
C10 C11 . 1.387(4) ?
C10 C9 . 1.454(4) ?
C9 H9 . 0.98(3) ?
C11 C12 . 1.368(4) ?
C11 H11 . 0.9300 ?
C21 C20 . 1.381(4) ?
C21 C23 . 1.512(4) ?
C5 C6 . 1.501(5) ?
C5 H5A . 0.9700 ?
C5 H5B . 0.9700 ?
C4 C8 . 1.506(4) ?
C15 C14 . 1.385(4) ?
C15 H15 . 0.9300 ?
C13 C14 . 1.367(5) ?
C13 C12 . 1.373(5) ?
C14 H14 . 0.9300 ?
C20 C19 . 1.378(5) ?
C20 H20 . 0.9300 ?
C12 H12 . 0.9300 ?
C19 H19 . 0.9300 ?
C23 H23A . 0.9600 ?
C23 H23B . 0.9600 ?
C23 H23C . 0.9600 ?
C6 C7 . 1.396(6) ?
C6 H6A . 0.9700 ?
C6 H6B . 0.9700 ?
C7 C8 . 1.482(5) ?
C7 H7A . 0.9700 ?
C7 H7B . 0.9700 ?
C8 H8A . 0.9700 ?
C8 H8B . 0.9700 ?

loop_
_geom_hbond_atom_site_label_D
_geom_hbond_atom_site_label_H
_geom_hbond_atom_site_label_A
_geom_hbond_site_symmetry_A
_geom_hbond_distance_DH
_geom_hbond_distance_HA
_geom_hbond_distance_DA
_geom_hbond_angle_DHA
_geom_hbond_publ_flag
N2 HN2 N1 1_555 0.85(3) 2.32(3) 2.887(4) 125(3) yes
N2 HN2 O1 7_655 0.85(3) 2.26(3) 3.009(4) 147(3) yes

loop_
_geom_torsion_atom_site_label_1
_geom_torsion_atom_site_label_2
_geom_torsion_atom_site_label_3
_geom_torsion_atom_site_label_4
_geom_torsion
_geom_torsion_publ_flag
C1 C2 C3 C4 0.7(4) ?
C16 C2 C3 C4 180.0(2) ?
C1 C2 C3 C5 -179.3(3) ?
C16 C2 C3 C5 0.0(4) ?
C3 C2 C1 N1 175.4(3) ?
C16 C2 C1 N1 -3.8(4) ?
C3 C2 C1 S1 -0.6(3) ?
C16 C2 C1 S1 -179.8(2) ?
C9 N1 C1 C2 173.3(3) ?
C9 N1 C1 S1 -11.1(4) yes
C4 S1 C1 C2 0.3(2) ?
C4 S1 C1 N1 -175.8(3) ?
C17 N2 C16 O1 2.4(5) ?
C17 N2 C16 C2 -177.4(3) ?
C1 C2 C16 O1 151.5(3) ?
C3 C2 C16 O1 -27.7(4) ?
C1 C2 C16 N2 -28.7(4) yes
C3 C2 C16 N2 152.1(3) ?
C19 C18 C17 C22 0.5(4) ?
C19 C18 C17 N2 178.8(3) ?
C16 N2 C17 C18 11.4(5) yes
C16 N2 C17 C22 -170.2(3) ?
C18 C17 C22 C21 0.0(4) ?
N2 C17 C22 C21 -178.5(3) ?
C1 N1 C9 C10 178.7(3) ?
C15 C10 C9 N1 -176.5(3) ?
C11 C10 C9 N1 4.4(4) yes
C15 C10 C11 C12 1.1(5) ?
C9 C10 C11 C12 -179.8(3) ?
C17 C22 C21 C20 -0.3(5) ?
C17 C22 C21 C23 179.1(3) ?
C4 C3 C5 C6 10.6(5) ?
C2 C3 C5 C6 -169.4(3) ?
C2 C3 C4 C8 179.2(3) ?
C5 C3 C4 C8 -0.8(5) ?
C2 C3 C4 S1 -0.5(3) ?
C5 C3 C4 S1 179.5(2) ?
C1 S1 C4 C3 0.2(3) ?
C1 S1 C4 C8 -179.6(3) ?
C11 C10 C15 C14 -0.7(5) ?
C9 C10 C15 C14 -179.8(3) ?
C12 C13 C14 C15 -1.0(5) ?
Cl1 C13 C14 C15 179.4(3) ?
C10 C15 C14 C13 0.6(5) ?
C22 C21 C20 C19 0.2(5) ?
C23 C21 C20 C19 -179.2(3) ?
C10 C11 C12 C13 -1.4(5) ?
C14 C13 C12 C11 1.4(5) ?
Cl1 C13 C12 C11 -179.0(3) ?
C21 C20 C19 C18 0.3(5) ?
C17 C18 C19 C20 -0.6(5) ?
C3 C5 C6 C7 -32.9(6) ?
C5 C6 C7 C8 46.7(8) ?
C6 C7 C8 C4 -32.8(6) ?
C3 C4 C8 C7 10.3(5) ?
S1 C4 C8 C7 -170.0(3) ?

loop_
_cod_related_entry_id
_cod_related_entry_database
_cod_related_entry_code
1 ChemSpider 30652416
